data_4307109
loop_
_publ_author_name
'Wen-Tong Chen'
'Guo-Cong Guo'
'Ming-Sheng Wang'
'Gang Xu'
'Li-Zhen Cai'
'Takashiro Akitsu'
'Motoko Akita-Tanaka'
'Akiyuki Matsushita'
'Jin-Shun Huang'

_publ_section_title
;
Self-Assembly and Characterization of Cyano-Bridged Bimetallic [Ln-Fe]
and [Ln-Co] Complexes (Ln = La, Pr, Nd and Sm). Nature of the Magnetic
Interactions between the Ln3+ and Fe3+ Ions
;
_journal_name_full 'Inorganic Chemistry'
_journal_page_first 2105
_journal_page_last 2114
_journal_paper_doi 10.1021/ic061609p
_journal_volume 46
_journal_year 2007
_chemical_formula_moiety Nd(DMSO)2(H2O)Co(CN)6
_chemical_formula_sum 'C10 H14 Co N6 Nd O3 S2'
_chemical_formula_weight 533.56
_chemical_melting_point ?
_chemical_name_common Nd(DMSO)2(H2O)Co(CN)6
_chemical_name_systematic Nd(DMSO)2(H2O)Co(CN)6
_space_group_IT_number 13
_symmetry_cell_setting monoclinic
_symmetry_space_group_name_Hall '-P 2yac'
_symmetry_space_group_name_H-M 'P 1 2/n 1'
_atom_sites_solution_hydrogens geom
_atom_sites_solution_primary direct
_atom_sites_solution_secondary difmap
_audit_creation_method SHELXL-97
_cell_angle_alpha 90.00
_cell_angle_beta 96.592(2)
_cell_angle_gamma 90.00
_cell_formula_units_Z 2
_cell_length_a 7.772(4)
_cell_length_b 10.614(6)
_cell_length_c 11.043(8)
_cell_measurement_temperature 293(2)
_cell_volume 904.9(10)
_computing_cell_refinement 'CrystalClear (Rigaku Corp., 2002)'
_computing_data_collection 'CrystalClear (Rigaku Corp., 2002)'
_computing_data_reduction 'CrystalClear (Rigaku Corp., 2002)'
_computing_publication_material 'Siemens SHELXTL^TM^ 5'
_computing_structure_refinement 'Siemens SHELXTL^TM^ 5'
_computing_structure_solution 'Siemens SHELXTL^TM^ 5'
_diffrn_ambient_temperature 293(2)
_diffrn_measured_fraction_theta_full 0.978
_diffrn_measured_fraction_theta_max 0.978
_diffrn_measurement_device_type 'Rigaku Mercury CCD'
_diffrn_measurement_method \w
_diffrn_radiation_monochromator graphite
_diffrn_radiation_source 'rotating-anode generator'
_diffrn_radiation_type MoK\a
_diffrn_radiation_wavelength 0.71073
_diffrn_reflns_av_R_equivalents 0.0308
_diffrn_reflns_av_sigmaI/netI 0.0295
_diffrn_reflns_limit_h_max 8
_diffrn_reflns_limit_h_min -9
_diffrn_reflns_limit_k_max 12
_diffrn_reflns_limit_k_min -12
_diffrn_reflns_limit_l_max 13
_diffrn_reflns_limit_l_min -12
_diffrn_reflns_number 5332
_diffrn_reflns_theta_full 25.03
_diffrn_reflns_theta_max 25.03
_diffrn_reflns_theta_min 3.05
_exptl_absorpt_coefficient_mu 4.003
_exptl_absorpt_correction_T_max 1.0000
_exptl_absorpt_correction_T_min 0.7551
_exptl_absorpt_correction_type multi-scan
_exptl_absorpt_process_details 'Sphere (Rigaku CrystalClear)'
_exptl_crystal_colour Green
_exptl_crystal_density_diffrn 1.958
_exptl_crystal_density_meas ?
_exptl_crystal_density_method .
_exptl_crystal_description Block
_exptl_crystal_F_000 518
_exptl_crystal_size_max 0.15
_exptl_crystal_size_mid 0.15
_exptl_crystal_size_min 0.10
_refine_diff_density_max 1.260
_refine_diff_density_min -1.200
_refine_diff_density_rms 0.129
_refine_ls_extinction_coef 0
_refine_ls_extinction_method none
_refine_ls_goodness_of_fit_ref 1.018
_refine_ls_hydrogen_treatment mixed
_refine_ls_matrix_type full
_refine_ls_number_parameters 124
_refine_ls_number_reflns 1570
_refine_ls_number_restraints 6
_refine_ls_restrained_S_all 1.029
_refine_ls_R_factor_all 0.0350
_refine_ls_R_factor_gt 0.0332
_refine_ls_shift/su_max 0.001
_refine_ls_shift/su_mean 0.000
_refine_ls_structure_factor_coef Fsqd
_refine_ls_weighting_details 'calc w=1/[\s^2^(Fo^2^)+(0.0430P)^2^+4.7709P] where P=(Fo^2^+2Fc^2^)/3'
_refine_ls_weighting_scheme calc
_refine_ls_wR_factor_gt 0.0819
_refine_ls_wR_factor_ref 0.0832
_reflns_number_gt 1513
_reflns_number_total 1570
_reflns_threshold_expression >2sigma(I)
_cod_data_source_file ic061609psi20060824_114410_12.cif
_cod_data_source_block h
_cod_depositor_comments
;
The following automatic conversions were performed:
'_symmetry_cell_setting' value 'MONOCLINIC' changed to 'monoclinic'
according to '/home/saulius/struct/CIF-dictionaries/cif_core.dic'
dictionary named 'cif_core.dic' version 2.4.1 from
2010-06-29.

'_exptl_absorpt_correction_type' value 'Multi-scan' changed
to 'multi-scan' according to
'/home/saulius/struct/CIF-dictionaries/cif_core.dic' dictionary named
'cif_core.dic' version 2.4.1 from 2010-06-29.

Automatic conversion script
Id: cif_fix_enum 1527 2010-12-29 10:47:43Z saulius 

The following automatic conversions were performed:

'_chemical_melting_point' value 'not measured' was changed to '?' -
the value is undefined or not given.

Automatic conversion script
Id: cif_fix_values 1646 2011-03-28 12:23:43Z adriana 
;
_cod_original_cell_volume 904.9(9)
_cod_database_code 4307109

loop_
_symmetry_equiv_pos_as_xyz
'x, y, z'
'-x+1/2, y, -z+1/2'
'-x, -y, -z'
'x-1/2, -y, z-1/2'

loop_
_atom_site_label
_atom_site_type_symbol
_atom_site_fract_x
_atom_site_fract_y
_atom_site_fract_z
_atom_site_U_iso_or_equiv
_atom_site_adp_type
_atom_site_occupancy
_atom_site_symmetry_multiplicity
_atom_site_calc_flag
_atom_site_refinement_flags
_atom_site_disorder_assembly
_atom_site_disorder_group
Nd1 Nd 0.2500 0.296437(7) 0.2500 0.01874(2) Uani 1 2 d S . .
Co1 Co 0.7500 0.674447(18) 0.2500 0.01723(5) Uani 1 2 d S . .
O11 O -0.02353(12) 0.22176(9) 0.16426(10) 0.0456(3) Uani 1 1 d . . .
S11A S -0.20699(10) 0.24342(11) 0.11312(8) 0.0552(3) Uani 0.4632(7) 1 d P . .
S11B S -0.11262(8) 0.18629(6) 0.03984(6) 0.03884(18) Uani 0.5368(7) 1 d P . .
C11 C -0.2919(3) 0.0975(2) 0.0665(2) 0.0961(7) Uani 1 1 d . . .
C12 C -0.2123(3) 0.32749(19) -0.0198(2) 0.0822(7) Uani 1 1 d . . .
C1 C 0.76937(15) 0.67749(11) 0.42224(10) 0.0236(3) Uani 1 1 d . . .
N1 N 0.78073(17) 0.67957(12) 0.52731(11) 0.0473(4) Uani 1 1 d . . .
C2 C 0.91764(16) 0.80507(11) 0.25320(11) 0.0280(3) Uani 1 1 d . . .
N2 N 1.01075(17) 0.88618(12) 0.25450(14) 0.0551(4) Uani 1 1 d . . .
C3 C 0.57212(15) 0.55104(10) 0.24635(10) 0.0244(3) Uani 1 1 d . . .
N3 N 0.45886(14) 0.48066(10) 0.24704(10) 0.0365(3) Uani 1 1 d . . .
O1WA O 0.3678(10) 0.1160(8) 0.1180(9) 0.1077(7) Uani 0.204(3) 1 d PU . .
O1WB O 0.2497(4) 0.07358(16) 0.2159(2) 0.1077(7) Uani 0.80 1 d P . .

loop_
_atom_site_aniso_label
_atom_site_aniso_U_11
_atom_site_aniso_U_22
_atom_site_aniso_U_33
_atom_site_aniso_U_23
_atom_site_aniso_U_13
_atom_site_aniso_U_12
Nd1 0.02044(4) 0.01993(4) 0.01549(4) 0.000 0.00051(3) 0.000
Co1 0.01898(9) 0.01930(9) 0.01343(9) 0.000 0.00194(8) 0.000
O11 0.0320(5) 0.0468(5) 0.0540(6) 0.0040(5) -0.0118(4) -0.0077(4)
S11A 0.0296(4) 0.0945(6) 0.0403(4) 0.0094(5) -0.0013(3) -0.0054(4)
S11B 0.0348(3) 0.0467(3) 0.0339(3) -0.0034(3) -0.0009(3) -0.0066(3)
C11 0.0928(12) 0.0935(12) 0.0900(14) 0.0203(12) -0.0406(11) -0.0554(10)
C12 0.0847(13) 0.0672(11) 0.0854(13) 0.0325(10) -0.0301(11) -0.0028(10)
C1 0.0273(5) 0.0292(5) 0.0148(5) 0.0014(4) 0.0042(4) 0.0027(5)
N1 0.0518(7) 0.0601(7) 0.0286(6) 0.0004(6) -0.0018(5) 0.0174(6)
C2 0.0280(6) 0.0265(6) 0.0292(6) -0.0012(5) 0.0023(5) 0.0009(5)
N2 0.0445(7) 0.0462(7) 0.0741(9) -0.0038(7) 0.0048(7) -0.0112(6)
C3 0.0263(5) 0.0245(5) 0.0219(5) 0.0014(5) 0.0003(5) 0.0020(5)
N3 0.0362(5) 0.0318(5) 0.0415(6) 0.0022(5) 0.0038(5) -0.0070(5)
O1WA 0.0896(10) 0.0844(9) 0.1448(17) -0.0068(10) -0.0053(11) 0.0091(12)
O1WB 0.0896(10) 0.0844(9) 0.1448(17) -0.0068(10) -0.0053(11) 0.0091(12)

loop_
_atom_type_symbol
_atom_type_description
_atom_type_scat_dispersion_real
_atom_type_scat_dispersion_imag
_atom_type_scat_source
C C 0.0033 0.0016 'International Tables Vol C Tables 4.2.6.8 and 6.1.1.4'
H H 0.0000 0.0000 'International Tables Vol C Tables 4.2.6.8 and 6.1.1.4'
N N 0.0061 0.0033 'International Tables Vol C Tables 4.2.6.8 and 6.1.1.4'
O O 0.0106 0.0060 'International Tables Vol C Tables 4.2.6.8 and 6.1.1.4'
S S 0.1246 0.1234 'International Tables Vol C Tables 4.2.6.8 and 6.1.1.4'
Co Co 0.3494 0.9721 'International Tables Vol C Tables 4.2.6.8 and 6.1.1.4'
Nd Nd -0.1943 3.0179 'International Tables Vol C Tables 4.2.6.8 and 6.1.1.4'

loop_
_geom_angle_atom_site_label_1
_geom_angle_atom_site_label_2
_geom_angle_atom_site_label_3
_geom_angle
_geom_angle_site_symmetry_1
_geom_angle_site_symmetry_3
_geom_angle_publ_flag
O11 Nd1 O11 140.80(5) . 2 ?
O11 Nd1 O1WB 73.52(7) . 2 ?
O11 Nd1 O1WB 67.73(7) 2 2 ?
O11 Nd1 O1WB 67.73(7) . . ?
O11 Nd1 O1WB 73.52(7) 2 . ?
O1WB Nd1 O1WB 18.07(11) 2 . ?
O11 Nd1 N1 79.86(5) . 4_565 ?
O11 Nd1 N1 104.13(5) 2 4_565 ?
O1WB Nd1 N1 104.81(7) 2 4_565 ?
O1WB Nd1 N1 86.83(7) . 4_565 ?
O11 Nd1 N1 104.13(5) . 3_666 ?
O11 Nd1 N1 79.86(5) 2 3_666 ?
O1WB Nd1 N1 86.83(7) 2 3_666 ?
O1WB Nd1 N1 104.81(7) . 3_666 ?
N1 Nd1 N1 168.36(6) 4_565 3_666 ?
O11 Nd1 N3 143.02(4) . . ?
O11 Nd1 N3 73.55(5) 2 . ?
O1WB Nd1 N3 140.53(8) 2 . ?
O1WB Nd1 N3 138.26(8) . . ?
N1 Nd1 N3 77.11(4) 4_565 . ?
N1 Nd1 N3 93.85(4) 3_666 . ?
O11 Nd1 N3 73.55(5) . 2 ?
O11 Nd1 N3 143.02(4) 2 2 ?
O1WB Nd1 N3 138.26(8) 2 2 ?
O1WB Nd1 N3 140.53(8) . 2 ?
N1 Nd1 N3 93.85(4) 4_565 2 ?
N1 Nd1 N3 77.11(4) 3_666 2 ?
N3 Nd1 N3 79.54(6) . 2 ?
O11 Nd1 O1WA 67.90(18) . 2 ?
O11 Nd1 O1WA 83.59(18) 2 2 ?
O1WB Nd1 O1WA 35.8(2) 2 2 ?
O1WB Nd1 O1WA 51.3(2) . 2 ?
N1 Nd1 O1WA 134.0(2) 4_565 2 ?
N1 Nd1 O1WA 56.9(2) 3_666 2 ?
N3 Nd1 O1WA 145.98(19) . 2 ?
N3 Nd1 O1WA 106.78(19) 2 2 ?
O11 Nd1 O1WA 83.59(18) . . ?
O11 Nd1 O1WA 67.90(18) 2 . ?
O1WB Nd1 O1WA 51.3(2) 2 . ?
O1WB Nd1 O1WA 35.8(2) . . ?
N1 Nd1 O1WA 56.9(2) 4_565 . ?
N1 Nd1 O1WA 134.0(2) 3_666 . ?
N3 Nd1 O1WA 106.78(19) . . ?
N3 Nd1 O1WA 145.98(19) 2 . ?
O1WA Nd1 O1WA 86.7(4) 2 . ?
C1 Co1 C1 178.05(7) . 2_655 ?
C1 Co1 C2 89.63(5) . . ?
C1 Co1 C2 88.94(5) 2_655 . ?
C1 Co1 C2 88.94(5) . 2_655 ?
C1 Co1 C2 89.63(5) 2_655 2_655 ?
C2 Co1 C2 86.29(8) . 2_655 ?
C1 Co1 C3 90.39(5) . . ?
C1 Co1 C3 90.96(5) 2_655 . ?
C2 Co1 C3 176.68(5) . . ?
C2 Co1 C3 90.40(6) 2_655 . ?
C1 Co1 C3 90.96(5) . 2_655 ?
C1 Co1 C3 90.39(5) 2_655 2_655 ?
C2 Co1 C3 90.40(6) . 2_655 ?
C2 Co1 C3 176.68(5) 2_655 2_655 ?
C3 Co1 C3 92.92(8) . 2_655 ?
S11A O11 S11B 51.40(6) . . ?
S11A O11 Nd1 151.41(8) . . ?
S11B O11 Nd1 138.08(7) . . ?
S11B S11A O11 65.23(7) . . ?
S11B S11A C12 70.74(10) . . ?
O11 S11A C12 109.43(10) . . ?
S11B S11A C11 67.85(10) . . ?
O11 S11A C11 106.80(10) . . ?
C12 S11A C11 103.84(12) . . ?
S11A S11B O11 63.37(7) . . ?
S11A S11B C11 68.10(10) . . ?
O11 S11B C11 105.88(10) . . ?
S11A S11B C12 65.51(10) . . ?
O11 S11B C12 105.13(9) . . ?
C11 S11B C12 101.33(11) . . ?
S11B C11 S11A 44.06(7) . . ?
S11A C12 S11B 43.75(7) . . ?
N1 C1 Co1 179.79(13) . . ?
C1 N1 Nd1 169.13(11) . 3_666 ?
N2 C2 Co1 176.83(12) . . ?
N3 C3 Co1 176.38(11) . . ?
C3 N3 Nd1 170.05(10) . . ?
O1WB O1WA Nd1 63.7(3) . . ?
O1WB O1WB O1WA 139.1(6) 2 . ?
O1WB O1WB Nd1 80.96(6) 2 . ?
O1WA O1WB Nd1 80.4(3) . . ?

loop_
_geom_bond_atom_site_label_1
_geom_bond_atom_site_label_2
_geom_bond_distance
_geom_bond_site_symmetry_2
_geom_bond_publ_flag
Nd1 O11 2.3626(13) . ?
Nd1 O11 2.3626(13) 2 ?
Nd1 O1WB 2.395(2) 2 ?
Nd1 O1WB 2.395(2) . ?
Nd1 N1 2.511(2) 4_565 ?
Nd1 N1 2.511(2) 3_666 ?
Nd1 N3 2.5439(14) . ?
Nd1 N3 2.5439(14) 2 ?
Nd1 O1WA 2.634(9) 2 ?
Nd1 O1WA 2.634(9) . ?
Co1 C1 1.8910(17) . ?
Co1 C1 1.8910(17) 2_655 ?
Co1 C2 1.9000(14) . ?
Co1 C2 1.9000(14) 2_655 ?
Co1 C3 1.9015(13) . ?
Co1 C3 1.9015(13) 2_655 ?
O11 S11A 1.4900(14) . ?
O11 S11B 1.5135(15) . ?
S11A S11B 1.3026(13) . ?
S11A C12 1.714(3) . ?
S11A C11 1.738(3) . ?
S11B C11 1.735(2) . ?
S11B C12 1.778(2) . ?
C1 N1 1.1537(18) . ?
N1 Nd1 2.511(2) 3_666 ?
C2 N2 1.1237(18) . ?
C3 N3 1.1553(16) . ?
O1WA O1WB 1.563(10) . ?
O1WB O1WB 0.752(5) 2 ?
